data_4086115
loop_
_publ_author_name
'Aghazadeh Meshgi, Mohammad'
'Baumgartner, Judith'
'Marschner, Christoph'

_publ_section_title
;
 Oligosilanylsilatranes.
;
_journal_issue 15
_journal_name_full Organometallics
_journal_page_first 3721
_journal_page_last 3731
_journal_paper_doi 10.1021/acs.organomet.5b00404
_journal_volume 34
_journal_year 2015
_chemical_formula_sum 'C15 H39 N O3 Si5'
_chemical_formula_weight 421.92
_chemical_name_systematic
; 
 ? 
;
_space_group_IT_number 2
_symmetry_cell_setting triclinic
_symmetry_space_group_name_Hall '-P 1'
_symmetry_space_group_name_H-M 'P -1'
_atom_sites_solution_hydrogens geom
_atom_sites_solution_primary direct
_atom_sites_solution_secondary difmap
_audit_creation_method SHELXL-97
_cell_angle_alpha 90.30(3)
_cell_angle_beta 90.05(3)
_cell_angle_gamma 112.46(3)
_cell_formula_units_Z 2
_cell_length_a 8.9914(18)
_cell_length_b 10.914(2)
_cell_length_c 13.856(3)
_cell_measurement_reflns_used 4058
_cell_measurement_temperature 200(2)
_cell_measurement_theta_max 52.291
_cell_measurement_theta_min 4.892
_cell_volume 1256.6(5)
_computing_cell_refinement 'Bruker XSCANS'
_computing_data_collection 'Bruker XSCANS'
_computing_data_reduction 'Bruker SHELXTL'
_computing_molecular_graphics 'Bruker SHELXTL'
_computing_publication_material 'Bruker SHELXTL'
_computing_structure_refinement 'SHELXL-97 (Sheldrick, 1997)'
_computing_structure_solution 'SHELXS-97 (Sheldrick, 1990)'
_diffrn_ambient_temperature 200(2)
_diffrn_measured_fraction_theta_full 0.950
_diffrn_measured_fraction_theta_max 0.950
_diffrn_measurement_device_type 'SMART APEX'
_diffrn_measurement_method '\w scans'
_diffrn_radiation_monochromator graphite
_diffrn_radiation_source 'fine-focus sealed tube'
_diffrn_radiation_type MoK\a
_diffrn_radiation_wavelength 0.71073
_diffrn_reflns_av_R_equivalents 0.0579
_diffrn_reflns_av_sigmaI/netI 0.0914
_diffrn_reflns_limit_h_max 11
_diffrn_reflns_limit_h_min -11
_diffrn_reflns_limit_k_max 13
_diffrn_reflns_limit_k_min -13
_diffrn_reflns_limit_l_max 17
_diffrn_reflns_limit_l_min -17
_diffrn_reflns_number 9262
_diffrn_reflns_theta_full 26.37
_diffrn_reflns_theta_max 26.37
_diffrn_reflns_theta_min 2.02
_exptl_absorpt_coefficient_mu 0.297
_exptl_absorpt_correction_T_max 0.9653
_exptl_absorpt_correction_T_min 0.9268
_exptl_absorpt_correction_type multi-scan
_exptl_absorpt_process_details SADABS
_exptl_crystal_colour colorless
_exptl_crystal_density_diffrn 1.115
_exptl_crystal_density_method 'not measured'
_exptl_crystal_description plates
_exptl_crystal_F_000 460
_exptl_crystal_size_max 0.26
_exptl_crystal_size_mid 0.18
_exptl_crystal_size_min 0.12
_refine_diff_density_max 0.970
_refine_diff_density_min -0.661
_refine_diff_density_rms 0.115
_refine_ls_extinction_method none
_refine_ls_goodness_of_fit_ref 1.073
_refine_ls_hydrogen_treatment constr
_refine_ls_matrix_type full
_refine_ls_number_parameters 226
_refine_ls_number_reflns 4886
_refine_ls_number_restraints 0
_refine_ls_restrained_S_all 1.073
_refine_ls_R_factor_all 0.1011
_refine_ls_R_factor_gt 0.0806
_refine_ls_shift/su_max 0.004
_refine_ls_shift/su_mean 0.000
_refine_ls_structure_factor_coef Fsqd
_refine_ls_weighting_details 'calc w=1/[\s^2^(Fo^2^)+(0.1368P)^2^+0.0000P] where P=(Fo^2^+2Fc^2^)/3'
_refine_ls_weighting_scheme calc
_refine_ls_wR_factor_gt 0.2192
_refine_ls_wR_factor_ref 0.2324
_reflns_number_gt 3619
_reflns_number_total 4886
_reflns_threshold_expression >2sigma(I)
_cod_data_source_file om5b00404_si_002.cif
_cod_data_source_block 3_1109j
_cod_depositor_comments
;
The following automatic conversions were performed:

'_symmetry_cell_setting' value 'Triclinic' changed to 'triclinic'
according to
/usr/data/users/saulius/crontab/automatic-downloads/rss-feeds/ACS/lib/dictionaries/cif_core.dic
dictionary named 'cif_core.dic' version 2.4.2 from 2011-04-26.

Automatic conversion script
Id: cif_fix_values 3271 2015-04-21 07:52:19Z andrius 

 Adding full bibliography for 4086115--4086125.cif.
;
_cod_original_cell_volume 1256.5(4)
_cod_original_sg_symbol_H-M P-1
_cod_database_code 4086115

loop_
_symmetry_equiv_pos_as_xyz
'x, y, z'
'-x, -y, -z'

loop_
_atom_site_label
_atom_site_type_symbol
_atom_site_fract_x
_atom_site_fract_y
_atom_site_fract_z
_atom_site_U_iso_or_equiv
_atom_site_adp_type
_atom_site_occupancy
_atom_site_symmetry_multiplicity
_atom_site_calc_flag
_atom_site_refinement_flags
Si1 Si 0.76078(12) 0.49251(11) 0.24919(8) 0.0273(3) Uani 1 1 d .
Si2 Si 0.54687(13) 0.28420(11) 0.24879(8) 0.0262(3) Uani 1 1 d .
Si3 Si 0.43665(14) 0.24258(12) 0.40349(9) 0.0333(3) Uani 1 1 d .
Si4 Si 0.64807(14) 0.12338(12) 0.20544(9) 0.0349(3) Uani 1 1 d .
Si5 Si 0.35208(14) 0.28509(13) 0.13740(9) 0.0348(3) Uani 1 1 d .
N1 N 0.9701(4) 0.6951(3) 0.2516(3) 0.0323(8) Uani 1 1 d .
O1 O 0.8021(4) 0.5081(3) 0.1328(2) 0.0405(8) Uani 1 1 d .
O2 O 0.8864(4) 0.4570(3) 0.3204(2) 0.0435(8) Uani 1 1 d .
O3 O 0.6664(3) 0.5836(3) 0.2947(2) 0.0408(8) Uani 1 1 d .
C1 C 0.9969(6) 0.7297(5) 0.1496(3) 0.0420(11) Uani 1 1 d .
H1A H 1.1114 0.7858 0.1380 0.050 Uiso 1 1 calc R
H1B H 0.9299 0.7787 0.1287 0.050 Uiso 1 1 calc R
C2 C 0.9495(5) 0.5988(5) 0.0950(3) 0.0415(11) Uani 1 1 d .
H2A H 0.9369 0.6129 0.0255 0.050 Uiso 1 1 calc R
H2B H 1.0344 0.5627 0.1023 0.050 Uiso 1 1 calc R
C3 C 1.0999(5) 0.6679(5) 0.2988(4) 0.0429(11) Uani 1 1 d .
H3A H 1.1712 0.7470 0.3350 0.051 Uiso 1 1 calc R
H3B H 1.1651 0.6441 0.2502 0.051 Uiso 1 1 calc R
C4 C 1.0209(5) 0.5538(5) 0.3666(4) 0.0433(12) Uani 1 1 d .
H4A H 1.0990 0.5142 0.3853 0.052 Uiso 1 1 calc R
H4B H 0.9858 0.5862 0.4258 0.052 Uiso 1 1 calc R
C5 C 0.9069(6) 0.7785(5) 0.3074(4) 0.0428(11) Uani 1 1 d .
H5A H 0.9571 0.8719 0.2864 0.051 Uiso 1 1 calc R
H5B H 0.9290 0.7742 0.3771 0.051 Uiso 1 1 calc R
C6 C 0.7258(6) 0.7236(4) 0.2884(4) 0.0435(12) Uani 1 1 d .
H6A H 0.6717 0.7596 0.3366 0.052 Uiso 1 1 calc R
H6B H 0.7039 0.7501 0.2233 0.052 Uiso 1 1 calc R
C7 C 0.7860(7) 0.1070(6) 0.3011(4) 0.0580(15) Uani 1 1 d .
H7A H 0.8354 0.0460 0.2789 0.087 Uiso 1 1 calc R
H7B H 0.7246 0.0724 0.3601 0.087 Uiso 1 1 calc R
H7C H 0.8703 0.1941 0.3146 0.087 Uiso 1 1 calc R
C8 C 0.7632(7) 0.1692(6) 0.0908(4) 0.0605(16) Uani 1 1 d .
H8A H 0.8089 0.1032 0.0753 0.091 Uiso 1 1 calc R
H8B H 0.8502 0.2566 0.0981 0.091 Uiso 1 1 calc R
H8C H 0.6911 0.1721 0.0385 0.091 Uiso 1 1 calc R
C9 C 0.4838(7) -0.0432(5) 0.1858(6) 0.077(2) Uani 1 1 d .
H9A H 0.4151 -0.0383 0.1322 0.115 Uiso 1 1 calc R
H9B H 0.4192 -0.0702 0.2445 0.115 Uiso 1 1 calc R
H9C H 0.5312 -0.1082 0.1702 0.115 Uiso 1 1 calc R
C10 C 0.1729(6) 0.1246(6) 0.1379(5) 0.0673(18) Uani 1 1 d .
H10A H 0.0946 0.1278 0.0897 0.101 Uiso 1 1 calc R
H10B H 0.1233 0.1104 0.2020 0.101 Uiso 1 1 calc R
H10C H 0.2070 0.0516 0.1223 0.101 Uiso 1 1 calc R
C11 C 0.4349(7) 0.3080(6) 0.0125(4) 0.0558(14) Uani 1 1 d .
H11A H 0.4429 0.2255 -0.0100 0.084 Uiso 1 1 calc R
H11B H 0.5420 0.3793 0.0124 0.084 Uiso 1 1 calc R
H11C H 0.3634 0.3313 -0.0306 0.084 Uiso 1 1 calc R
C12 C 0.2838(6) 0.4238(5) 0.1665(4) 0.0518(14) Uani 1 1 d .
H12A H 0.3771 0.5034 0.1844 0.078 Uiso 1 1 calc R
H12B H 0.2077 0.3978 0.2204 0.078 Uiso 1 1 calc R
H12C H 0.2309 0.4426 0.1098 0.078 Uiso 1 1 calc R
C13 C 0.5999(6) 0.2757(6) 0.4948(4) 0.0540(14) Uani 1 1 d .
H13A H 0.5528 0.2579 0.5595 0.081 Uiso 1 1 calc R
H13B H 0.6741 0.3687 0.4908 0.081 Uiso 1 1 calc R
H13C H 0.6587 0.2180 0.4820 0.081 Uiso 1 1 calc R
C14 C 0.2937(8) 0.0666(6) 0.4184(5) 0.0745(18) Uani 1 1 d .
H14A H 0.3510 0.0072 0.4078 0.112 Uiso 1 1 calc R
H14B H 0.2060 0.0462 0.3714 0.112 Uiso 1 1 calc R
H14C H 0.2494 0.0542 0.4839 0.112 Uiso 1 1 calc R
C15 C 0.3241(7) 0.3522(6) 0.4297(4) 0.0580(16) Uani 1 1 d .
H15A H 0.3041 0.3523 0.4992 0.087 Uiso 1 1 calc R
H15B H 0.2212 0.3189 0.3950 0.087 Uiso 1 1 calc R
H15C H 0.3881 0.4427 0.4087 0.087 Uiso 1 1 calc R

loop_
_atom_site_aniso_label
_atom_site_aniso_U_11
_atom_site_aniso_U_22
_atom_site_aniso_U_33
_atom_site_aniso_U_23
_atom_site_aniso_U_13
_atom_site_aniso_U_12
Si1 0.0266(6) 0.0270(6) 0.0246(6) 0.0015(5) 0.0024(5) 0.0063(5)
Si2 0.0245(5) 0.0269(6) 0.0245(6) 0.0019(5) 0.0019(4) 0.0067(5)
Si3 0.0343(6) 0.0371(7) 0.0243(7) 0.0019(5) 0.0040(5) 0.0089(6)
Si4 0.0317(6) 0.0354(7) 0.0376(7) -0.0020(5) 0.0046(5) 0.0127(5)
Si5 0.0313(6) 0.0395(7) 0.0333(7) -0.0014(5) -0.0038(5) 0.0131(6)
N1 0.0326(18) 0.032(2) 0.028(2) 0.0013(16) 0.0035(15) 0.0078(16)
O1 0.0428(17) 0.0403(18) 0.0222(17) -0.0001(14) 0.0052(13) -0.0023(15)
O2 0.0335(16) 0.0336(18) 0.054(2) 0.0091(15) -0.0143(15) 0.0026(14)
O3 0.0335(16) 0.0316(17) 0.054(2) -0.0006(15) 0.0146(14) 0.0086(14)
C1 0.042(3) 0.037(3) 0.038(3) 0.007(2) 0.005(2) 0.005(2)
C2 0.041(2) 0.046(3) 0.026(2) 0.004(2) 0.0129(19) 0.003(2)
C3 0.030(2) 0.046(3) 0.043(3) 0.001(2) -0.006(2) 0.004(2)
C4 0.034(2) 0.043(3) 0.044(3) 0.007(2) -0.009(2) 0.005(2)
C5 0.048(3) 0.033(3) 0.041(3) -0.003(2) 0.005(2) 0.008(2)
C6 0.047(3) 0.033(3) 0.051(3) -0.003(2) 0.009(2) 0.015(2)
C7 0.066(3) 0.062(4) 0.060(4) 0.001(3) -0.008(3) 0.041(3)
C8 0.064(3) 0.086(4) 0.043(3) 0.009(3) 0.020(3) 0.042(4)
C9 0.057(3) 0.039(3) 0.129(7) -0.024(4) 0.007(4) 0.012(3)
C10 0.034(3) 0.058(4) 0.100(5) -0.001(3) -0.020(3) 0.006(3)
C11 0.065(3) 0.081(4) 0.027(3) 0.002(3) 0.001(2) 0.035(3)
C12 0.059(3) 0.064(4) 0.047(3) 0.001(3) -0.005(2) 0.039(3)
C13 0.056(3) 0.079(4) 0.032(3) -0.006(3) -0.008(2) 0.032(3)
C14 0.079(4) 0.060(4) 0.059(4) 0.011(3) 0.007(3) -0.002(3)
C15 0.070(4) 0.094(5) 0.026(3) 0.000(3) 0.013(2) 0.050(4)

loop_
_atom_type_symbol
_atom_type_description
_atom_type_scat_dispersion_real
_atom_type_scat_dispersion_imag
_atom_type_scat_source
C C 0.0033 0.0016 'International Tables Vol C Tables 4.2.6.8 and 6.1.1.4'
H H 0.0000 0.0000 'International Tables Vol C Tables 4.2.6.8 and 6.1.1.4'
N N 0.0061 0.0033 'International Tables Vol C Tables 4.2.6.8 and 6.1.1.4'
O O 0.0106 0.0060 'International Tables Vol C Tables 4.2.6.8 and 6.1.1.4'
Si Si 0.0817 0.0704 'International Tables Vol C Tables 4.2.6.8 and 6.1.1.4'

loop_
_geom_angle_atom_site_label_1
_geom_angle_atom_site_label_2
_geom_angle_atom_site_label_3
_geom_angle
O1 Si1 O2 117.48(18)
O1 Si1 O3 117.02(18)
O2 Si1 O3 117.84(19)
O1 Si1 N1 80.78(15)
O2 Si1 N1 80.69(15)
O3 Si1 N1 80.67(14)
O1 Si1 Si2 99.89(12)
O2 Si1 Si2 98.68(12)
O3 Si1 Si2 99.29(12)
N1 Si1 Si2 179.24(11)
Si3 Si2 Si5 110.15(6)
Si3 Si2 Si4 110.15(7)
Si5 Si2 Si4 110.05(7)
Si3 Si2 Si1 108.71(7)
Si5 Si2 Si1 109.35(7)
Si4 Si2 Si1 108.39(6)
C13 Si3 C14 107.5(3)
C13 Si3 C15 108.9(2)
C14 Si3 C15 107.8(3)
C13 Si3 Si2 109.89(18)
C14 Si3 Si2 112.4(2)
C15 Si3 Si2 110.14(18)
C8 Si4 C7 108.1(3)
C8 Si4 C9 107.0(3)
C7 Si4 C9 108.2(3)
C8 Si4 Si2 110.52(18)
C7 Si4 Si2 110.74(17)
C9 Si4 Si2 112.03(18)
C11 Si5 C10 106.9(3)
C11 Si5 C12 108.9(3)
C10 Si5 C12 108.8(3)
C11 Si5 Si2 110.61(17)
C10 Si5 Si2 111.61(19)
C12 Si5 Si2 109.90(17)
C5 N1 C1 114.4(4)
C5 N1 C3 114.9(4)
C1 N1 C3 114.8(4)
C5 N1 Si1 103.5(3)
C1 N1 Si1 103.5(3)
C3 N1 Si1 103.5(3)
C2 O1 Si1 123.4(3)
C4 O2 Si1 123.9(3)
C6 O3 Si1 123.6(3)
N1 C1 C2 105.9(4)
O1 C2 C1 108.9(4)
N1 C3 C4 106.7(4)
O2 C4 C3 109.5(4)
N1 C5 C6 106.1(4)
O3 C6 C5 108.5(4)

loop_
_geom_bond_atom_site_label_1
_geom_bond_atom_site_label_2
_geom_bond_distance
Si1 O1 1.650(3)
Si1 O2 1.654(3)
Si1 O3 1.657(3)
Si1 N1 2.292(4)
Si1 Si2 2.3509(18)
Si2 Si3 2.3351(18)
Si2 Si5 2.3363(17)
Si2 Si4 2.3409(16)
Si3 C13 1.863(5)
Si3 C14 1.871(6)
Si3 C15 1.873(5)
Si4 C8 1.861(5)
Si4 C7 1.870(5)
Si4 C9 1.871(6)
Si5 C11 1.865(5)
Si5 C10 1.873(6)
Si5 C12 1.881(4)
N1 C5 1.461(5)
N1 C1 1.462(6)
N1 C3 1.464(5)
O1 C2 1.420(5)
O2 C4 1.416(5)
O3 C6 1.417(5)
C1 C2 1.522(6)
C3 C4 1.508(7)
C5 C6 1.528(7)

loop_
_geom_torsion_atom_site_label_1
_geom_torsion_atom_site_label_2
_geom_torsion_atom_site_label_3
_geom_torsion_atom_site_label_4
_geom_torsion
O1 Si1 Si2 Si3 -172.98(12)
O2 Si1 Si2 Si3 66.99(14)
O3 Si1 Si2 Si3 -53.26(14)
N1 Si1 Si2 Si3 34(7)
O1 Si1 Si2 Si5 -52.69(13)
O2 Si1 Si2 Si5 -172.72(14)
O3 Si1 Si2 Si5 67.04(14)
N1 Si1 Si2 Si5 154(7)
O1 Si1 Si2 Si4 67.29(13)
O2 Si1 Si2 Si4 -52.74(14)
O3 Si1 Si2 Si4 -172.98(14)
N1 Si1 Si2 Si4 -86(7)
Si5 Si2 Si3 C13 -168.5(2)
Si4 Si2 Si3 C13 69.9(2)
Si1 Si2 Si3 C13 -48.7(2)
Si5 Si2 Si3 C14 71.8(2)
Si4 Si2 Si3 C14 -49.8(2)
Si1 Si2 Si3 C14 -168.4(2)
Si5 Si2 Si3 C15 -48.5(2)
Si4 Si2 Si3 C15 -170.1(2)
Si1 Si2 Si3 C15 71.3(2)
Si3 Si2 Si4 C8 -171.5(2)
Si5 Si2 Si4 C8 66.9(2)
Si1 Si2 Si4 C8 -52.7(2)
Si3 Si2 Si4 C7 -51.7(2)
Si5 Si2 Si4 C7 -173.3(2)
Si1 Si2 Si4 C7 67.2(2)
Si3 Si2 Si4 C9 69.3(3)
Si5 Si2 Si4 C9 -52.4(3)
Si1 Si2 Si4 C9 -171.9(3)
Si3 Si2 Si5 C11 -176.6(2)
Si4 Si2 Si5 C11 -54.9(2)
Si1 Si2 Si5 C11 64.0(2)
Si3 Si2 Si5 C10 -57.7(2)
Si4 Si2 Si5 C10 64.0(2)
Si1 Si2 Si5 C10 -177.1(2)
Si3 Si2 Si5 C12 63.1(2)
Si4 Si2 Si5 C12 -175.2(2)
Si1 Si2 Si5 C12 -56.3(2)
O1 Si1 N1 C5 129.7(3)
O2 Si1 N1 C5 -110.3(3)
O3 Si1 N1 C5 10.2(3)
Si2 Si1 N1 C5 -77(7)
O1 Si1 N1 C1 10.0(3)
O2 Si1 N1 C1 130.0(3)
O3 Si1 N1 C1 -109.5(3)
Si2 Si1 N1 C1 163(7)
O1 Si1 N1 C3 -110.1(3)
O2 Si1 N1 C3 9.9(3)
O3 Si1 N1 C3 130.4(3)
Si2 Si1 N1 C3 43(8)
O2 Si1 O1 C2 -56.7(4)
O3 Si1 O1 C2 92.2(4)
N1 Si1 O1 C2 17.7(3)
Si2 Si1 O1 C2 -162.0(3)
O1 Si1 O2 C4 90.7(4)
O3 Si1 O2 C4 -58.0(4)
N1 Si1 O2 C4 16.2(4)
Si2 Si1 O2 C4 -163.4(3)
O1 Si1 O3 C6 -56.8(4)
O2 Si1 O3 C6 92.0(4)
N1 Si1 O3 C6 17.8(4)
Si2 Si1 O3 C6 -163.0(3)
C5 N1 C1 C2 -142.3(4)
C3 N1 C1 C2 81.7(4)
Si1 N1 C1 C2 -30.4(4)
Si1 O1 C2 C1 -41.6(5)
N1 C1 C2 O1 44.5(5)
C5 N1 C3 C4 82.7(5)
C1 N1 C3 C4 -141.4(4)
Si1 N1 C3 C4 -29.4(4)
Si1 O2 C4 C3 -39.2(5)
N1 C3 C4 O2 42.6(5)
C1 N1 C5 C6 81.3(5)
C3 N1 C5 C6 -142.7(4)
Si1 N1 C5 C6 -30.6(4)
Si1 O3 C6 C5 -41.7(5)
N1 C5 C6 O3 44.7(5)
